data_4128741
loop_
_publ_author_name
'Cheisson, Thibault'
'Kersey, Kyle D.'
'Mahieu, Nolwenn'
'McSkimming, Alex'
'Gau, Michael R.'
'Carroll, Patrick J.'
'Schelter, Eric J.'

_publ_section_title
;
 Multiple Bonding in Lanthanides and Actinides: Direct Comparison of
 Covalency in Thorium(IV)- and Cerium(IV)-Imido Complexes.
;
_journal_issue 23
_journal_name_full 'Journal of the American Chemical Society'
_journal_page_first 9185
_journal_page_last 9190
_journal_paper_doi 10.1021/jacs.9b04061
_journal_volume 141
_journal_year 2019
_chemical_formula_moiety 'C49 H64 F6 Li N5 O5 Th'
_chemical_formula_sum 'C49 H64 F6 Li N5 O5 Th'
_chemical_formula_weight 1156.03
_space_group_crystal_system monoclinic
_space_group_IT_number 14
_space_group_name_Hall '-P 2yn'
_space_group_name_H-M_alt 'P 1 21/n 1'
_atom_sites_solution_hydrogens geom
_atom_sites_solution_primary dual
_audit_creation_date 2018-08-05
_audit_creation_method
;
Olex2 1.2-dev
(compiled 2018.07.05 svn.r3508 for OlexSys, GUI svn.r5529)
;
_cell_angle_alpha 90
_cell_angle_beta 96.724(2)
_cell_angle_gamma 90
_cell_formula_units_Z 4
_cell_length_a 13.9171(6)
_cell_length_b 18.1649(7)
_cell_length_c 22.1946(9)
_cell_measurement_reflns_used 9993
_cell_measurement_temperature 100
_cell_measurement_theta_max 27.52
_cell_measurement_theta_min 2.99
_cell_volume 5572.3(4)
_computing_cell_refinement 'Bruker SAINT v8.37A'
_computing_data_collection 'Bruker APEX3 v2016.1-0'
_computing_data_reduction 'Bruker SAINT v8.37A'
_computing_publication_material 'Olex2 (Dolomanov et al., 2009)'
_computing_structure_refinement 'ShelXL (Sheldrick, 2015)'
_computing_structure_solution 'ShelXT (Sheldrick, 2015)'
_diffrn_ambient_temperature 100
_diffrn_measured_fraction_theta_full 0.998
_diffrn_measured_fraction_theta_max 0.997
_diffrn_measurement_device 'CMOS area detector'
_diffrn_measurement_device_type 'Bruker D8QUEST'
_diffrn_measurement_method '\w and \f scans'
_diffrn_radiation_monochromator graphite
_diffrn_radiation_type MoK\a
_diffrn_radiation_wavelength 0.71073
_diffrn_reflns_av_R_equivalents 0.0424
_diffrn_reflns_av_unetI/netI 0.0151
_diffrn_reflns_Laue_measured_fraction_full 0.998
_diffrn_reflns_Laue_measured_fraction_max 0.997
_diffrn_reflns_limit_h_max 18
_diffrn_reflns_limit_h_min -18
_diffrn_reflns_limit_k_max 23
_diffrn_reflns_limit_k_min -23
_diffrn_reflns_limit_l_max 28
_diffrn_reflns_limit_l_min -28
_diffrn_reflns_number 250399
_diffrn_reflns_point_group_measured_fraction_full 0.998
_diffrn_reflns_point_group_measured_fraction_max 0.997
_diffrn_reflns_theta_full 25.242
_diffrn_reflns_theta_max 27.552
_diffrn_reflns_theta_min 2.894
_diffrn_source 'sealed tube'
_exptl_absorpt_coefficient_mu 2.740
_exptl_absorpt_correction_T_max 0.7456
_exptl_absorpt_correction_T_min 0.5340
_exptl_absorpt_correction_type multi-scan
_exptl_absorpt_process_details 'SADABS v2014/5'
_exptl_crystal_colour black
_exptl_crystal_density_diffrn 1.378
_exptl_crystal_description prism
_exptl_crystal_F_000 2320
_exptl_crystal_size_max 0.55
_exptl_crystal_size_mid 0.20
_exptl_crystal_size_min 0.15
_platon_squeeze_details
;
TITL 40268d_0m
CELL   13.9171   18.1649   22.1946     90.00     96.72     90.00
SPGR P21/n
# Solvent Accessible Volume =       815
# Electrons Found in S.A.V. =       179
# Note: Atoms in Void are Labelled as Cxxx and Qxxx for all Others
C101 0.892 0.998 0.079 !       3.96 eA-3
Q102 0.894 0.421 0.774 !       3.44 eA-3
C103 0.801 0.969 0.045 !       2.98 eA-3
Q104 0.096 0.826 0.223 !       2.66 eA-3
C105 0.363 0.454 0.610 !       2.58 eA-3
Q106 0.097 0.891 0.223 !       2.44 eA-3
C107 0.782 0.009 0.055 !       2.40 eA-3
C108 0.769 0.076 0.077 !       2.20 eA-3
Q109 0.597 0.063 0.726 !       1.92 eA-3
C110 0.274 0.036 0.958 !       1.31 eA-3
C111 0.387 0.499 0.621 !       1.27 eA-3
C112 0.652 0.927 0.994 !       1.23 eA-3
C113 0.136 0.500 0.503 !       1.18 eA-3
Q114 0.701 0.579 0.328 !       1.14 eA-3
C115 0.628 0.951 0.002 !       1.13 eA-3
Q116 0.094 0.016 0.233 !       1.10 eA-3
Q117 0.879 0.030 0.783 !       1.08 eA-3
Q118 0.392 0.796 0.282 !       1.07 eA-3
C119 0.531 0.955 0.010 !       0.96 eA-3
C120 0.948 0.517 0.510 !       0.96 eA-3
C121 0.068 0.626 0.488 !       0.95 eA-3
Q122 0.096 0.156 0.230 !       0.92 eA-3
Q123 0.320 0.329 0.020 !       0.91 eA-3
C124 0.251 0.984 0.911 !       0.91 eA-3
C125 0.515 0.033 0.980 !       0.86 eA-3
Q126 0.298 0.561 0.670 !       0.83 eA-3
Q127 0.842 0.029 0.155 !       0.82 eA-3
C128 0.955 0.457 0.446 !       0.81 eA-3
C129 0.919 0.950 0.109 !       0.81 eA-3
Q130 0.030 0.797 0.234 !       0.80 eA-3
Q131 0.579 0.530 0.735 !       0.79 eA-3
Q132 0.563 0.875 0.734 !       0.77 eA-3
Q133 1.000 0.803 0.617 !       0.76 eA-3
Q134 0.558 0.582 0.121 !       0.75 eA-3
Q135 0.825 0.031 0.318 !       0.74 eA-3
Q136 0.345 0.032 0.282 !       0.73 eA-3
Q137 0.685 0.824 0.119 !       0.72 eA-3
C138 0.407 0.997 0.037 !       0.71 eA-3
Q139 0.956 0.079 0.772 !       0.70 eA-3
Q140 0.845 0.891 0.170 !       0.70 eA-3
Q141 0.313 0.277 0.651 !       0.69 eA-3
C142 0.781 0.594 0.398 !       0.69 eA-3
Q143 0.969 0.047 0.164 !       0.68 eA-3
Q144 0.516 0.844 0.748 !       0.67 eA-3
Q145 0.581 0.391 0.730 !       0.67 eA-3
Q146 0.813 0.298 0.589 !       0.67 eA-3
Q147 0.892 0.098 0.470 !       0.66 eA-3
Q148 0.426 0.209 0.311 !       0.65 eA-3
Q149 0.014 0.093 0.192 !       0.65 eA-3
Q150 0.339 0.296 0.243 !       0.65 eA-3
Q151 0.343 0.421 0.267 !       0.64 eA-3
Q152 0.013 0.953 0.176 !       0.63 eA-3
Q153 0.798 0.421 0.685 !       0.63 eA-3
Q154 0.564 0.581 0.216 !       0.63 eA-3
Q155 0.046 0.795 0.188 !       0.62 eA-3
Q156 0.798 0.517 0.167 !       0.61 eA-3
Q157 0.811 0.658 0.167 !       0.61 eA-3
Q158 0.942 0.547 0.150 !       0.61 eA-3
Q159 0.032 0.094 0.834 !       0.61 eA-3
Q160 0.502 0.955 0.275 !       0.61 eA-3
Q161 0.439 0.984 0.724 !       0.61 eA-3
C162 0.856 0.372 0.526 !       0.60 eA-3
Q163 0.891 0.655 0.206 !       0.60 eA-3
Q164 0.122 0.246 0.178 !       0.60 eA-3
Q165 0.205 0.217 0.044 !       0.60 eA-3
Q166 0.421 0.032 0.241 !       0.60 eA-3
Q167 0.891 0.797 0.204 !       0.60 eA-3
Q168 0.143 0.234 0.840 !       0.58 eA-3
Q169 0.930 0.015 0.336 !       0.58 eA-3
Q170 0.767 0.769 0.236 !       0.58 eA-3
Q171 0.938 0.876 0.220 !       0.58 eA-3
C172 0.500 0.910 0.973 !       0.58 eA-3
Q173 0.970 0.345 0.820 !       0.58 eA-3
Q174 0.599 0.265 0.715 !       0.58 eA-3
Q175 0.309 0.314 0.189 !       0.57 eA-3
Q176 0.796 0.812 0.905 !       0.57 eA-3
Q177 0.893 0.983 0.186 !       0.57 eA-3
Q178 0.704 0.031 0.603 !       0.56 eA-3
Q179 0.472 0.266 0.170 !       0.56 eA-3
Q180 0.875 0.889 0.806 !       0.56 eA-3
Q181 0.781 0.062 0.523 !       0.56 eA-3
Q182 0.246 0.032 0.419 !       0.56 eA-3
Q183 0.809 0.999 0.809 !       0.55 eA-3
Q184 0.418 0.790 0.520 !       0.55 eA-3
Q185 0.346 0.610 0.274 !       0.55 eA-3
Q186 0.622 0.831 0.995 !       0.55 eA-3
Q187 0.048 0.532 0.235 !       0.55 eA-3
Q188 0.124 0.390 0.200 !       0.55 eA-3
Q189 0.170 0.565 0.167 !       0.54 eA-3
Q190 0.515 0.627 0.051 !       0.54 eA-3
Q191 0.287 0.828 0.870 !       0.54 eA-3
Q192 0.422 0.424 0.307 !       0.54 eA-3
Q193 0.326 0.798 0.847 !       0.54 eA-3
Q194 0.908 0.264 0.861 !       0.53 eA-3
Q195 0.690 0.297 0.855 !       0.53 eA-3
Q196 0.781 0.843 0.550 !       0.53 eA-3
Q197 0.483 0.815 0.675 !       0.53 eA-3
Q198 0.141 0.392 0.243 !       0.53 eA-3
Q199 0.172 0.563 0.424 !       0.53 eA-3
;
_refine_diff_density_max 3.081
_refine_diff_density_min -4.358
_refine_diff_density_rms 0.149
_refine_ls_extinction_method none
_refine_ls_goodness_of_fit_ref 1.348
_refine_ls_hydrogen_treatment constr
_refine_ls_matrix_type full
_refine_ls_number_parameters 703
_refine_ls_number_reflns 12827
_refine_ls_number_restraints 166
_refine_ls_restrained_S_all 1.366
_refine_ls_R_factor_all 0.0480
_refine_ls_R_factor_gt 0.0444
_refine_ls_shift/su_max 0.001
_refine_ls_shift/su_mean 0.000
_refine_ls_structure_factor_coef Fsqd
_refine_ls_weighting_details 'w=1/[\s^2^(Fo^2^)+47.5574P] where P=(Fo^2^+2Fc^2^)/3'
_refine_ls_weighting_scheme calc
_refine_ls_wR_factor_gt 0.1112
_refine_ls_wR_factor_ref 0.1129
_reflns_number_gt 11947
_reflns_number_total 12827
_reflns_threshold_expression 'I > 2\s(I)'
_cod_data_source_file ja9b04061_si_002.cif
_cod_data_source_block 40268
_cod_database_code 4128741
_shelx_shelxl_version_number 2017/1
_shelx_estimated_absorpt_t_max 0.610
_shelx_estimated_absorpt_t_min 0.012
_platon_squeeze_void_probe_radius 1.20

loop_
_space_group_symop_operation_xyz
'x, y, z'
'-x+1/2, y+1/2, -z+1/2'
'-x, -y, -z'
'x-1/2, -y-1/2, z-1/2'

loop_
_atom_site_label
_atom_site_type_symbol
_atom_site_fract_x
_atom_site_fract_y
_atom_site_fract_z
_atom_site_U_iso_or_equiv
_atom_site_adp_type
_atom_site_occupancy
_atom_site_site_symmetry_order
_atom_site_calc_flag
_atom_site_refinement_flags_posn
_atom_site_refinement_flags_adp
_atom_site_refinement_flags_occupancy
_atom_site_disorder_assembly
_atom_site_disorder_group
Th1 Th 0.39815(2) 0.21554(2) 0.27543(2) 0.01629(6) Uani 1 1 d . . . . .
O1 O 0.5499(3) 0.1596(2) 0.2792(2) 0.0243(8) Uani 1 1 d . . . . .
O2 O 0.3764(3) 0.3032(2) 0.34616(18) 0.0268(9) Uani 1 1 d . . . . .
O3 O 0.3006(3) 0.2188(2) 0.18601(17) 0.0214(8) Uani 1 1 d . . . . .
N1 N 0.4961(3) 0.0916(2) 0.2699(2) 0.0210(9) Uani 1 1 d . . . . .
N2 N 0.3824(4) 0.2459(2) 0.3911(2) 0.0211(9) Uani 1 1 d . . . . .
N3 N 0.2221(3) 0.1974(2) 0.2195(2) 0.0180(9) Uani 1 1 d . . . . .
N4 N 0.2946(3) 0.0906(2) 0.33486(19) 0.0155(8) Uani 1 1 d . . . . .
N5 N 0.4832(4) 0.2957(3) 0.2292(2) 0.0263(11) Uani 1 1 d . . . . .
C1 C 0.3399(4) 0.0180(3) 0.3246(2) 0.0174(10) Uani 1 1 d . . . . .
H1a H 0.335150 0.008562 0.280445 0.021 Uiso 1 1 calc R . . . .
H1b H 0.303029 -0.021083 0.342911 0.021 Uiso 1 1 calc R . . . .
C2 C 0.4445(4) 0.0133(3) 0.3510(3) 0.0197(10) Uani 1 1 d . . . . .
C3 C 0.4681(4) -0.0268(3) 0.4046(3) 0.0267(12) Uani 1 1 d . . . . .
H3 H 0.418856 -0.052713 0.421981 0.032 Uiso 1 1 calc R . . . .
C4 C 0.5625(5) -0.0292(4) 0.4326(3) 0.0358(15) Uani 1 1 d . . . . .
H4 H 0.577332 -0.056181 0.469120 0.043 Uiso 1 1 calc R . . . .
C5 C 0.6351(5) 0.0075(4) 0.4075(4) 0.0382(16) Uani 1 1 d . . . . .
H5 H 0.699767 0.005884 0.426684 0.046 Uiso 1 1 calc R . . . .
C6 C 0.6129(4) 0.0469(3) 0.3540(3) 0.0331(14) Uani 1 1 d . . . . .
H6 H 0.662524 0.072726 0.336978 0.040 Uiso 1 1 calc R . . . .
C7 C 0.5188(4) 0.0489(3) 0.3252(3) 0.0216(11) Uani 1 1 d . . . . .
C8 C 0.5209(5) 0.0549(4) 0.2123(3) 0.0325(14) Uani 1 1 d . . . . .
C9 C 0.4870(6) 0.1069(4) 0.1593(3) 0.0418(17) Uani 1 1 d . . . . .
H9a H 0.417584 0.116400 0.158599 0.063 Uiso 1 1 calc GR . . . .
H9b H 0.499251 0.083912 0.120942 0.063 Uiso 1 1 calc GR . . . .
H9c H 0.522613 0.153419 0.164505 0.063 Uiso 1 1 calc GR . . . .
C10 C 0.6291(5) 0.0399(5) 0.2140(4) 0.048(2) Uani 1 1 d . . . . .
H10a H 0.665029 0.086018 0.221490 0.072 Uiso 1 1 calc GR . . . .
H10b H 0.642352 0.019237 0.174965 0.072 Uiso 1 1 calc GR . . . .
H10c H 0.649485 0.004760 0.246474 0.072 Uiso 1 1 calc GR . . . .
C11 C 0.4650(6) -0.0177(4) 0.2035(4) 0.0430(18) Uani 1 1 d . . . . .
H11a H 0.486827 -0.051334 0.236835 0.064 Uiso 1 1 calc GR . . . .
H11b H 0.476821 -0.040039 0.164863 0.064 Uiso 1 1 calc GR . . . .
H11c H 0.395677 -0.008108 0.203208 0.064 Uiso 1 1 calc GR . . . .
C12 C 0.2983(4) 0.1013(3) 0.4017(2) 0.0179(10) Uani 1 1 d . . . . .
H12a H 0.366822 0.103247 0.419655 0.022 Uiso 1 1 calc R . . . .
H12b H 0.267966 0.058329 0.419347 0.022 Uiso 1 1 calc R . . . .
C13 C 0.2483(4) 0.1699(3) 0.4189(2) 0.0220(11) Uani 1 1 d . . . . .
C14 C 0.1570(5) 0.1651(4) 0.4397(3) 0.0339(14) Uani 1 1 d . . . . .
H14 H 0.129813 0.118057 0.445482 0.041 Uiso 1 1 calc R . . . .
C15 C 0.1058(5) 0.2276(5) 0.4517(3) 0.0440(18) Uani 1 1 d . . . . .
H15 H 0.044871 0.223257 0.466781 0.053 Uiso 1 1 calc R . . . .
C16 C 0.1433(5) 0.2961(5) 0.4419(3) 0.0437(18) Uani 1 1 d . . . . .
H16 H 0.107214 0.339060 0.448818 0.052 Uiso 1 1 calc R . . . .
C17 C 0.2343(5) 0.3027(3) 0.4219(3) 0.0337(15) Uani 1 1 d . . . . .
H17 H 0.259681 0.350010 0.414828 0.040 Uiso 1 1 calc R . . . .
C18 C 0.2881(4) 0.2396(3) 0.4122(3) 0.0243(12) Uani 1 1 d . . . . .
C19 C 0.4655(5) 0.2627(3) 0.4400(3) 0.0265(12) Uani 1 1 d . . . . .
C20 C 0.5562(5) 0.2680(4) 0.4081(3) 0.0399(17) Uani 1 1 d . . . . .
H20a H 0.565395 0.221848 0.386712 0.060 Uiso 1 1 calc GR . . . .
H20b H 0.612396 0.276966 0.438198 0.060 Uiso 1 1 calc GR . . . .
H20c H 0.549326 0.308727 0.378971 0.060 Uiso 1 1 calc GR . . . .
C21 C 0.4503(6) 0.3346(4) 0.4736(3) 0.0407(17) Uani 1 1 d . . . . .
H21a H 0.436532 0.374470 0.444173 0.061 Uiso 1 1 calc GR . . . .
H21b H 0.508896 0.346315 0.500841 0.061 Uiso 1 1 calc GR . . . .
H21c H 0.395653 0.328946 0.497411 0.061 Uiso 1 1 calc GR . . . .
C22 C 0.4768(5) 0.1992(3) 0.4847(3) 0.0313(14) Uani 1 1 d . . . . .
H22a H 0.416020 0.191742 0.502107 0.047 Uiso 1 1 calc GR . . . .
H22b H 0.528645 0.210423 0.517183 0.047 Uiso 1 1 calc GR . . . .
H22c H 0.493160 0.154259 0.463609 0.047 Uiso 1 1 calc GR . . . .
C23 C 0.1906(4) 0.0862(3) 0.3094(2) 0.0180(10) Uani 1 1 d . . . . .
H23a H 0.158537 0.133423 0.317042 0.022 Uiso 1 1 calc R . . . .
H23b H 0.158732 0.046999 0.330839 0.022 Uiso 1 1 calc R . . . .
C24 C 0.1764(4) 0.0705(3) 0.2423(3) 0.0206(11) Uani 1 1 d . . . . .
C25 C 0.1506(4) 0.0005(3) 0.2221(3) 0.0283(13) Uani 1 1 d . . . . .
H25 H 0.138287 -0.035781 0.251006 0.034 Uiso 1 1 calc R . . . .
C26 C 0.1421(5) -0.0189(4) 0.1614(3) 0.0392(16) Uani 1 1 d . . . . .
H26 H 0.123673 -0.067363 0.148785 0.047 Uiso 1 1 calc R . . . .
C27 C 0.1611(6) 0.0340(4) 0.1194(3) 0.0402(16) Uani 1 1 d . . . . .
H27 H 0.156379 0.021455 0.077580 0.048 Uiso 1 1 calc R . . . .
C28 C 0.1869(5) 0.1054(4) 0.1378(3) 0.0302(13) Uani 1 1 d . . . . .
H28 H 0.200627 0.141095 0.108726 0.036 Uiso 1 1 calc R . . . .
C29 C 0.1927(4) 0.1243(3) 0.1993(2) 0.0192(10) Uani 1 1 d . . . . .
C30 C 0.1452(4) 0.2559(3) 0.2104(3) 0.0245(12) Uani 1 1 d . . . . .
C31 C 0.1918(5) 0.3283(3) 0.2337(3) 0.0338(15) Uani 1 1 d . . . . .
H31a H 0.216157 0.323281 0.276800 0.051 Uiso 1 1 calc GR . . . .
H31b H 0.143615 0.367845 0.228719 0.051 Uiso 1 1 calc GR . . . .
H31c H 0.245632 0.340277 0.210636 0.051 Uiso 1 1 calc GR . . . .
C32 C 0.1059(5) 0.2654(4) 0.1433(3) 0.0331(14) Uani 1 1 d . . . . .
H32a H 0.159894 0.272921 0.119379 0.050 Uiso 1 1 calc GR . . . .
H32b H 0.062800 0.308269 0.138825 0.050 Uiso 1 1 calc GR . . . .
H32c H 0.069813 0.221244 0.128996 0.050 Uiso 1 1 calc GR . . . .
C33 C 0.0632(4) 0.2363(4) 0.2477(3) 0.0321(14) Uani 1 1 d . . . . .
H33a H 0.037294 0.187710 0.235477 0.048 Uiso 1 1 calc GR . . . .
H33b H 0.011650 0.273194 0.240609 0.048 Uiso 1 1 calc GR . . . .
H33c H 0.087912 0.235568 0.290878 0.048 Uiso 1 1 calc GR . . . .
C34 C 0.4788(4) 0.3505(3) 0.1897(3) 0.0231(11) Uani 1 1 d . . . . .
C35 C 0.4186(4) 0.3490(3) 0.1326(3) 0.0269(12) Uani 1 1 d . . . . .
H35 H 0.377325 0.307968 0.123101 0.032 Uiso 1 1 calc R . . . .
C36 C 0.4191(4) 0.4060(4) 0.0907(3) 0.0271(12) Uani 1 1 d . . . . .
C37 C 0.4770(4) 0.4682(3) 0.1017(3) 0.0270(12) Uani 1 1 d . . . . .
H37 H 0.478873 0.505716 0.072060 0.032 Uiso 1 1 calc R . . . .
C38 C 0.5321(4) 0.4730(3) 0.1584(3) 0.0232(11) Uani 1 1 d . . . . .
C39 C 0.5331(4) 0.4176(3) 0.2008(3) 0.0230(11) Uani 1 1 d . . . . .
H39 H 0.571223 0.423795 0.238862 0.028 Uiso 1 1 calc R . . . .
C40 C 0.3550(4) 0.4000(3) 0.0300(2) 0.0416(17) Uani 1 1 d D . . . .
F1 F 0.3350(8) 0.4662(3) 0.0087(5) 0.052(3) Uani 0.5 1 d G U P A 1
F2 F 0.2743(6) 0.3637(6) 0.0330(6) 0.083(5) Uani 0.5 1 d G U P A 1
F3 F 0.4077(7) 0.3652(5) -0.0060(5) 0.079(4) Uani 0.5 1 d G U P A 1
F1' F 0.3611(8) 0.4560(5) -0.0065(5) 0.060(4) Uani 0.5 1 d D U P A 2
F2' F 0.2610(5) 0.3977(5) 0.0420(5) 0.043(2) Uani 0.5 1 d DG U P A 2
F3' F 0.3678(8) 0.3385(5) -0.0003(5) 0.082(4) Uani 0.5 1 d DG U P A 2
C41 C 0.5940(3) 0.5421(2) 0.1738(2) 0.0347(15) Uani 1 1 d D . . . .
F4 F 0.5405(5) 0.5944(4) 0.1931(4) 0.058(3) Uani 0.5 1 d G U P B 1
F5 F 0.6300(7) 0.5644(5) 0.1250(3) 0.059(3) Uani 0.5 1 d G U P B 1
F6 F 0.6646(5) 0.5261(5) 0.2161(4) 0.059(3) Uani 0.5 1 d G U P B 1
F4' F 0.5389(6) 0.6026(5) 0.1533(5) 0.057(3) Uani 0.5 1 d D U P B 2
F5' F 0.6691(5) 0.5428(5) 0.1451(4) 0.054(3) Uani 0.5 1 d DG U P B 2
F6' F 0.6176(8) 0.5537(6) 0.2317(3) 0.076(4) Uani 0.5 1 d DG U P B 2
O4 O 0.6906(4) 0.2425(4) 0.1746(3) 0.0544(15) Uani 1 1 d D . . . .
C42 C 0.6581(6) 0.2685(5) 0.1153(4) 0.051(2) Uani 1 1 d . . . . .
H42a H 0.591903 0.289003 0.113633 0.061 Uiso 1 1 calc R . . . .
H42b H 0.657649 0.228114 0.085271 0.061 Uiso 1 1 calc R . . . .
C43 C 0.7285(7) 0.3269(7) 0.1027(5) 0.081(4) Uani 1 1 d D . . . .
H43a H 0.714857 0.374512 0.121717 0.097 Uiso 0.5 1 calc R . P C 1
H43b H 0.731530 0.333850 0.058772 0.097 Uiso 0.5 1 calc R . P C 1
H43a' H 0.696561 0.375613 0.102615 0.097 Uiso 0.5 1 calc R . P D 2
H43b' H 0.749249 0.318774 0.062106 0.097 Uiso 0.5 1 calc R . P D 2
C44 C 0.8192(10) 0.2898(13) 0.1343(9) 0.067(6) Uani 0.5 1 d D U P E 1
H44a H 0.859164 0.271277 0.103464 0.080 Uiso 0.5 1 calc R . P E 1
H44b H 0.857992 0.326227 0.159885 0.080 Uiso 0.5 1 calc R . P E 1
C45 C 0.7920(8) 0.2263(11) 0.1734(12) 0.078(7) Uani 0.5 1 d D U P E 1
H45a H 0.801821 0.178046 0.154385 0.093 Uiso 0.5 1 calc R . P E 1
H45b H 0.828301 0.227754 0.214513 0.093 Uiso 0.5 1 calc R . P E 1
C44' C 0.8162(14) 0.3264(12) 0.1500(9) 0.081(8) Uani 0.5 1 d D U P E 2
H44a' H 0.876899 0.319391 0.131454 0.097 Uiso 0.5 1 calc R . P E 2
H44b' H 0.820765 0.372058 0.174553 0.097 Uiso 0.5 1 calc R . P E 2
C45' C 0.7927(7) 0.2603(9) 0.1868(8) 0.045(4) Uani 0.5 1 d D U P E 2
H45a' H 0.831907 0.217657 0.176429 0.054 Uiso 0.5 1 calc R . P E 2
H45b' H 0.809193 0.270946 0.230582 0.054 Uiso 0.5 1 calc R . P E 2
O5 O 0.7136(3) 0.2728(2) 0.3069(2) 0.0415(12) Uani 1 1 d D . . . .
C46 C 0.7530(12) 0.3458(6) 0.3062(11) 0.055(7) Uani 0.55 1 d D U P F 1
H46a H 0.715553 0.380880 0.328342 0.066 Uiso 0.55 1 calc R . P F 1
H46b H 0.754572 0.363652 0.264128 0.066 Uiso 0.55 1 calc R . P F 1
C47 C 0.8545(10) 0.3351(8) 0.3383(8) 0.043(3) Uani 0.55 1 d D U P F 1
H47a H 0.902276 0.335065 0.308619 0.052 Uiso 0.55 1 calc R . P F 1
H47b H 0.871012 0.375358 0.367785 0.052 Uiso 0.55 1 calc R . P F 1
C48 C 0.8558(14) 0.2624(9) 0.3706(9) 0.055(5) Uani 0.55 1 d D U P F 1
H48a H 0.845999 0.269669 0.413666 0.066 Uiso 0.55 1 calc R . P F 1
H48b H 0.918601 0.237346 0.368946 0.066 Uiso 0.55 1 calc R . P F 1
C49 C 0.774(2) 0.2169(9) 0.3383(15) 0.046(7) Uani 0.55 1 d D U P F 1
H49a H 0.798164 0.181782 0.309451 0.055 Uiso 0.55 1 calc R . P F 1
H49b H 0.738935 0.189547 0.367473 0.055 Uiso 0.55 1 calc R . P F 1
C46' C 0.7415(16) 0.3465(7) 0.3264(11) 0.043(6) Uani 0.45 1 d D U P F 2
H46a' H 0.688822 0.367877 0.347184 0.051 Uiso 0.45 1 calc R . P F 2
H46b' H 0.747596 0.376763 0.290015 0.051 Uiso 0.45 1 calc R . P F 2
C47' C 0.835(2) 0.3523(16) 0.3686(14) 0.101(11) Uani 0.45 1 d D U P F 2
H47a' H 0.892002 0.359380 0.346232 0.121 Uiso 0.45 1 calc R . P F 2
H47b' H 0.832961 0.391886 0.399076 0.121 Uiso 0.45 1 calc R . P F 2
C48' C 0.833(2) 0.2769(16) 0.3964(13) 0.090(11) Uani 0.45 1 d D U P F 2
H48a' H 0.804636 0.279128 0.435148 0.108 Uiso 0.45 1 calc R . P F 2
H48b' H 0.899754 0.256957 0.404582 0.108 Uiso 0.45 1 calc R . P F 2
C49' C 0.772(2) 0.2288(12) 0.3511(14) 0.038(7) Uani 0.45 1 d D U P F 2
H49a' H 0.815193 0.196529 0.330130 0.046 Uiso 0.45 1 calc R . P F 2
H49b' H 0.730032 0.196953 0.372850 0.046 Uiso 0.45 1 calc R . P F 2
Li1 Li 0.6110(8) 0.2439(7) 0.2433(6) 0.039(3) Uani 1 1 d . . . . .

loop_
_atom_site_aniso_label
_atom_site_aniso_U_11
_atom_site_aniso_U_22
_atom_site_aniso_U_33
_atom_site_aniso_U_23
_atom_site_aniso_U_13
_atom_site_aniso_U_12
Th1 0.01693(9) 0.01223(9) 0.01912(9) 0.00450(7) -0.00034(6) -0.00177(7)
O1 0.0182(18) 0.0147(18) 0.040(2) 0.0084(17) 0.0045(16) -0.0045(15)
O2 0.045(3) 0.0094(17) 0.025(2) 0.0047(15) -0.0019(18) -0.0011(16)
O3 0.0198(18) 0.0246(19) 0.0196(18) 0.0068(16) 0.0021(14) -0.0044(16)
N1 0.020(2) 0.015(2) 0.030(2) 0.0032(18) 0.0065(18) -0.0027(17)
N2 0.030(2) 0.012(2) 0.020(2) 0.0037(17) -0.0014(19) -0.0015(18)
N3 0.017(2) 0.015(2) 0.022(2) 0.0031(17) -0.0001(17) -0.0014(16)
N4 0.016(2) 0.013(2) 0.018(2) 0.0011(16) 0.0024(16) 0.0011(16)
N5 0.025(2) 0.018(2) 0.034(3) 0.014(2) -0.003(2) -0.0055(19)
C1 0.020(2) 0.007(2) 0.025(3) 0.0016(19) 0.005(2) -0.0021(18)
C2 0.021(3) 0.010(2) 0.028(3) 0.001(2) 0.001(2) 0.0004(19)
C3 0.028(3) 0.019(3) 0.033(3) 0.007(2) 0.001(2) 0.001(2)
C4 0.036(4) 0.029(3) 0.040(4) 0.013(3) -0.009(3) 0.005(3)
C5 0.026(3) 0.025(3) 0.059(5) 0.013(3) -0.013(3) 0.001(3)
C6 0.019(3) 0.023(3) 0.055(4) 0.006(3) -0.001(3) -0.002(2)
C7 0.020(3) 0.010(2) 0.035(3) 0.004(2) 0.002(2) 0.0042(19)
C8 0.031(3) 0.029(3) 0.040(4) -0.002(3) 0.018(3) 0.000(3)
C9 0.047(4) 0.048(4) 0.033(4) 0.003(3) 0.016(3) 0.004(3)
C10 0.036(4) 0.047(4) 0.068(5) -0.003(4) 0.031(4) 0.004(3)
C11 0.048(4) 0.032(4) 0.054(4) -0.019(3) 0.026(4) -0.006(3)
C12 0.022(3) 0.015(2) 0.017(2) 0.0011(19) 0.0034(19) -0.002(2)
C13 0.026(3) 0.022(3) 0.018(2) -0.004(2) 0.003(2) 0.005(2)
C14 0.032(3) 0.043(4) 0.029(3) -0.008(3) 0.010(3) 0.000(3)
C15 0.032(3) 0.063(5) 0.038(4) -0.012(4) 0.009(3) 0.010(3)
C16 0.043(4) 0.050(5) 0.037(4) -0.016(3) 0.005(3) 0.019(3)
C17 0.046(4) 0.020(3) 0.034(3) -0.009(2) 0.001(3) 0.011(3)
C18 0.033(3) 0.021(3) 0.018(3) -0.005(2) -0.001(2) 0.004(2)
C19 0.034(3) 0.020(3) 0.023(3) 0.001(2) -0.005(2) -0.006(2)
C20 0.035(4) 0.048(4) 0.035(4) -0.001(3) -0.004(3) -0.018(3)
C21 0.064(5) 0.019(3) 0.036(4) -0.007(3) -0.010(3) -0.004(3)
C22 0.040(4) 0.021(3) 0.030(3) 0.003(2) -0.008(3) -0.001(2)
C23 0.016(2) 0.016(2) 0.022(3) 0.005(2) 0.0035(19) -0.0012(19)
C24 0.015(2) 0.018(3) 0.028(3) 0.000(2) -0.001(2) -0.002(2)
C25 0.021(3) 0.024(3) 0.037(3) 0.002(3) -0.004(2) -0.011(2)
C26 0.047(4) 0.019(3) 0.049(4) -0.014(3) -0.008(3) -0.006(3)
C27 0.054(4) 0.034(4) 0.031(3) -0.014(3) -0.004(3) -0.005(3)
C28 0.038(3) 0.029(3) 0.023(3) -0.003(2) -0.002(2) -0.007(3)
C29 0.018(2) 0.016(2) 0.023(3) -0.001(2) 0.000(2) 0.0010(19)
C30 0.018(3) 0.019(3) 0.035(3) 0.005(2) -0.004(2) 0.008(2)
C31 0.030(3) 0.019(3) 0.050(4) 0.002(3) -0.008(3) 0.002(2)
C32 0.032(3) 0.031(3) 0.033(3) 0.011(3) -0.009(3) 0.000(3)
C33 0.025(3) 0.031(3) 0.041(4) 0.003(3) 0.003(3) 0.009(2)
C34 0.019(3) 0.022(3) 0.028(3) 0.008(2) 0.002(2) -0.001(2)
C35 0.025(3) 0.028(3) 0.026(3) 0.002(2) 0.000(2) -0.003(2)
C36 0.023(3) 0.038(3) 0.021(3) 0.007(2) 0.004(2) 0.005(2)
C37 0.029(3) 0.026(3) 0.027(3) 0.012(2) 0.010(2) 0.006(2)
C38 0.020(3) 0.018(3) 0.033(3) 0.005(2) 0.009(2) -0.004(2)
C39 0.018(3) 0.026(3) 0.025(3) 0.005(2) 0.002(2) -0.001(2)
C40 0.050(4) 0.045(4) 0.028(3) 0.005(3) -0.001(3) 0.008(3)
F1 0.064(6) 0.054(5) 0.037(6) 0.008(4) -0.005(5) 0.030(5)
F2 0.087(8) 0.093(8) 0.059(6) 0.011(6) -0.030(6) -0.042(6)
F3 0.097(8) 0.079(7) 0.056(6) -0.036(6) -0.017(6) 0.025(6)
F1' 0.058(6) 0.087(7) 0.032(5) 0.029(5) -0.001(5) -0.022(5)
F2' 0.030(4) 0.055(5) 0.040(5) -0.003(4) -0.006(3) -0.003(4)
F3' 0.081(7) 0.090(7) 0.063(6) -0.045(6) -0.040(5) 0.033(6)
C41 0.033(3) 0.024(3) 0.048(4) 0.010(3) 0.010(3) -0.004(3)
F4 0.041(5) 0.047(5) 0.090(7) -0.039(5) 0.022(5) -0.011(4)
F5 0.074(7) 0.054(6) 0.054(5) 0.005(5) 0.028(5) -0.031(5)
F6 0.051(5) 0.044(5) 0.075(6) 0.014(5) -0.022(5) -0.015(4)
F4' 0.041(5) 0.028(4) 0.101(7) 0.006(5) 0.003(5) 0.000(4)
F5' 0.022(4) 0.060(6) 0.084(7) -0.023(5) 0.021(4) -0.021(4)
F6' 0.118(8) 0.054(6) 0.056(6) -0.011(5) 0.010(6) -0.040(6)
O4 0.032(3) 0.076(4) 0.057(3) 0.025(3) 0.014(2) 0.001(3)
C42 0.034(4) 0.074(6) 0.046(4) 0.012(4) 0.010(3) 0.007(4)
C43 0.067(6) 0.115(10) 0.059(6) 0.031(6) 0.002(5) -0.023(6)
C44 0.044(9) 0.101(14) 0.057(10) 0.013(11) 0.018(8) -0.022(10)
C45 0.048(10) 0.068(13) 0.119(16) -0.023(12) 0.015(10) 0.028(9)
C44' 0.086(14) 0.086(14) 0.067(12) -0.013(11) -0.008(10) -0.040(12)
C45' 0.037(8) 0.045(9) 0.057(9) -0.002(7) 0.022(7) 0.013(7)
O5 0.029(2) 0.026(2) 0.067(3) 0.023(2) -0.005(2) -0.0049(19)
C46 0.043(10) 0.040(9) 0.081(14) 0.027(8) 0.000(9) -0.005(7)
C47 0.030(6) 0.039(7) 0.059(9) 0.005(7) -0.007(6) -0.011(5)
C48 0.044(9) 0.049(9) 0.065(11) 0.024(8) -0.021(8) -0.010(7)
C49 0.035(10) 0.041(10) 0.061(12) 0.022(9) -0.002(8) 0.014(8)
C46' 0.030(9) 0.036(10) 0.060(13) 0.021(8) -0.003(8) -0.020(7)
C47' 0.084(16) 0.098(17) 0.112(18) -0.019(15) -0.026(14) -0.003(13)
C48' 0.071(16) 0.103(18) 0.088(17) 0.030(14) -0.029(13) -0.025(13)
C49' 0.028(11) 0.027(9) 0.057(14) 0.016(9) -0.005(9) -0.001(8)
Li1 0.026(5) 0.041(7) 0.049(7) 0.017(5) 0.006(5) -0.006(5)

loop_
_atom_type_symbol
_atom_type_description
_atom_type_scat_dispersion_real
_atom_type_scat_dispersion_imag
_atom_type_scat_source
C C 0.0033 0.0016 'International Tables Vol C Tables 4.2.6.8 and 6.1.1.4'
H H 0.0000 0.0000 'International Tables Vol C Tables 4.2.6.8 and 6.1.1.4'
F F 0.0171 0.0103 'International Tables Vol C Tables 4.2.6.8 and 6.1.1.4'
Li Li -0.0003 0.0001 'International Tables Vol C Tables 4.2.6.8 and 6.1.1.4'
N N 0.0061 0.0033 'International Tables Vol C Tables 4.2.6.8 and 6.1.1.4'
O O 0.0106 0.0060 'International Tables Vol C Tables 4.2.6.8 and 6.1.1.4'
Th Th -7.2400 8.8979 'International Tables Vol C Tables 4.2.6.8 and 6.1.1.4'

loop_
_geom_angle_atom_site_label_1
_geom_angle_atom_site_label_2
_geom_angle_atom_site_label_3
_geom_angle
O1 Th1 N1 33.04(13)
O1 Th1 N2 103.41(15)
O1 Th1 N3 138.54(14)
O2 Th1 O1 118.13(15)
O2 Th1 N1 137.52(15)
O2 Th1 N2 32.73(13)
O2 Th1 N3 102.73(15)
O3 Th1 O1 119.19(15)
O3 Th1 O2 118.01(15)
O3 Th1 N1 103.91(15)
O3 Th1 N2 136.91(14)
O3 Th1 N3 33.24(13)
N1 Th1 N2 108.80(14)
N3 Th1 N1 109.17(14)
N3 Th1 N2 107.67(14)
N5 Th1 O1 76.82(16)
N5 Th1 O2 88.88(18)
N5 Th1 O3 82.79(16)
N5 Th1 N1 103.50(17)
N5 Th1 N2 114.94(17)
N5 Th1 N3 112.56(16)
N1 O1 Th1 85.2(2)
N1 O1 Li1 148.2(5)
Li1 O1 Th1 94.5(4)
N2 O2 Th1 88.3(3)
N3 O3 Th1 87.4(2)
O1 N1 Th1 61.7(2)
O1 N1 C7 106.2(4)
O1 N1 C8 109.3(4)
C7 N1 Th1 118.5(3)
C7 N1 C8 115.4(5)
C8 N1 Th1 125.6(4)
O2 N2 Th1 59.0(2)
O2 N2 C18 107.4(4)
O2 N2 C19 109.1(4)
C18 N2 Th1 118.3(3)
C18 N2 C19 115.3(4)
C19 N2 Th1 126.1(4)
O3 N3 Th1 59.4(2)
O3 N3 C30 108.1(4)
C29 N3 Th1 118.3(3)
C29 N3 O3 106.9(4)
C29 N3 C30 115.8(4)
C30 N3 Th1 125.7(3)
C1 N4 C12 107.5(4)
C1 N4 C23 107.6(4)
C12 N4 C23 107.6(4)
C34 N5 Th1 145.1(4)
C34 N5 Li1 115.3(5)
Li1 N5 Th1 97.6(4)
N4 C1 C2 113.4(4)
C3 C2 C1 118.6(5)
C7 C2 C1 122.9(5)
C7 C2 C3 118.5(5)
C4 C3 C2 120.8(6)
C5 C4 C3 120.3(6)
C4 C5 C6 119.5(6)
C7 C6 C5 120.7(6)
C2 C7 N1 119.6(5)
C6 C7 N1 120.1(5)
C6 C7 C2 120.2(5)
N1 C8 C9 107.2(5)
N1 C8 C10 112.2(6)
N1 C8 C11 108.8(5)
C10 C8 C9 110.0(6)
C10 C8 C11 109.5(6)
C11 C8 C9 109.0(6)
N4 C12 C13 113.6(4)
C14 C13 C12 119.8(5)
C18 C13 C12 121.5(5)
C18 C13 C14 118.5(5)
C15 C14 C13 121.3(7)
C16 C15 C14 119.8(7)
C15 C16 C17 120.2(6)
C16 C17 C18 120.1(7)
C13 C18 N2 119.5(5)
C13 C18 C17 119.9(6)
C17 C18 N2 120.5(6)
N2 C19 C20 106.5(5)
N2 C19 C21 112.5(5)
C20 C19 C21 110.0(6)
C22 C19 N2 109.0(5)
C22 C19 C20 108.9(6)
C22 C19 C21 109.9(5)
N4 C23 C24 113.1(4)
C25 C24 C23 119.6(5)
C25 C24 C29 118.5(5)
C29 C24 C23 121.8(5)
C24 C25 C26 122.6(6)
C25 C26 C27 118.5(6)
C26 C27 C28 120.7(6)
C27 C28 C29 119.9(6)
C24 C29 N3 119.5(5)
C28 C29 N3 120.7(5)
C28 C29 C24 119.7(5)
N3 C30 C31 107.1(4)
N3 C30 C32 112.1(5)
N3 C30 C33 109.2(5)
C31 C30 C32 108.6(5)
C33 C30 C31 109.4(5)
C33 C30 C32 110.3(5)
N5 C34 C35 123.3(5)
N5 C34 C39 122.7(5)
C35 C34 C39 114.0(5)
C36 C35 C34 121.9(6)
C35 C36 C37 122.3(6)
C35 C36 C40 119.2(6)
C37 C36 C40 118.5(5)
C36 C37 C38 117.0(5)
C37 C38 C41 119.0(5)
C39 C38 C37 122.0(5)
C39 C38 C41 119.0(5)
C38 C39 C34 122.6(5)
F1 C40 C36 109.3(6)
F1 C40 F3 109.4
F2 C40 C36 114.0(6)
F2 C40 F1 109.4
F2 C40 F3 109.4
F3 C40 C36 105.1(6)
F1' C40 C36 114.6(7)
F1' C40 F2' 106.1(5)
F1' C40 F3' 108.5(5)
F2' C40 C36 107.7(6)
F3' C40 C36 114.0(6)
F3' C40 F2' 105.2(5)
F4 C41 C38 109.9(5)
F4 C41 F6 109.5
F5 C41 C38 109.2(5)
F5 C41 F4 109.5
F5 C41 F6 109.4
F6 C41 C38 109.4(5)
F4' C41 C38 107.5(5)
F5' C41 C38 111.4(6)
F5' C41 F4' 106.2(5)
F5' C41 F6' 111.1(5)
F6' C41 C38 114.8(6)
F6' C41 F4' 105.1(4)
C42 O4 C45 104.8(10)
C42 O4 C45' 107.3(8)
C42 O4 Li1 124.1(6)
C45 O4 Li1 130.6(11)
C45' O4 Li1 118.4(8)
O4 C42 C43 105.3(7)
C42 C43 C44 97.3(10)
C42 C43 C44' 111.2(10)
C45 C44 C43 110.4(12)
O4 C45 C44 99.6(11)
C45' C44' C43 99.9(12)
O4 C45' C44' 110.2(12)
C46 O5 C49 117.0(11)
C46 O5 Li1 119.1(8)
C49 O5 Li1 119.5(9)
C46' O5 Li1 127.7(10)
C49' O5 C46' 101.5(14)
C49' O5 Li1 130.4(11)
O5 C46 C47 102.2(10)
C48 C47 C46 107.2(12)
C47 C48 C49 106.7(14)
O5 C49 C48 102.0(13)
O5 C46' C47' 115.5(16)
C48' C47' C46' 98(2)
C47' C48' C49' 107(2)
O5 C49' C48' 111.0(18)
O1 Li1 N5 90.6(5)
O1 Li1 O4 127.4(7)
O4 Li1 N5 116.8(6)
O5 Li1 O1 103.4(6)
O5 Li1 N5 123.1(7)
O5 Li1 O4 97.6(5)

loop_
_geom_bond_atom_site_label_1
_geom_bond_atom_site_label_2
_geom_bond_distance
Th1 O1 2.336(4)
Th1 O2 2.281(4)
Th1 O3 2.270(4)
Th1 N1 2.643(5)
Th1 N2 2.660(5)
Th1 N3 2.634(4)
Th1 N5 2.204(5)
O1 N1 1.446(6)
O1 Li1 1.966(12)
O2 N2 1.439(6)
O3 N3 1.445(5)
N1 C7 1.455(7)
N1 C8 1.518(8)
N2 C18 1.448(8)
N2 C19 1.521(7)
N3 C29 1.445(7)
N3 C30 1.504(7)
N4 C1 1.490(6)
N4 C12 1.492(6)
N4 C23 1.494(6)
N5 C34 1.323(7)
N5 Li1 2.005(13)
C1 C2 1.507(7)
C2 C3 1.401(8)
C2 C7 1.397(8)
C3 C4 1.386(9)
C4 C5 1.380(10)
C5 C6 1.389(9)
C6 C7 1.388(8)
C8 C9 1.539(10)
C8 C10 1.527(9)
C8 C11 1.531(9)
C12 C13 1.498(7)
C13 C14 1.403(8)
C13 C18 1.397(8)
C14 C15 1.382(10)
C15 C16 1.377(12)
C16 C17 1.394(10)
C17 C18 1.400(8)
C19 C20 1.522(9)
C19 C21 1.531(9)
C19 C22 1.517(8)
C23 C24 1.507(8)
C24 C25 1.381(8)
C24 C29 1.403(8)
C25 C26 1.384(9)
C26 C27 1.384(10)
C27 C28 1.395(9)
C28 C29 1.400(8)
C30 C31 1.531(8)
C30 C32 1.535(8)
C30 C33 1.528(8)
C34 C35 1.434(8)
C34 C39 1.441(8)
C35 C36 1.391(8)
C36 C37 1.393(9)
C36 C40 1.530(7)
C37 C38 1.397(9)
C38 C39 1.377(8)
C38 C41 1.537(7)
C40 F1 1.3100
C40 F2 1.3098
C40 F3 1.3103
C40 F1' 1.310(7)
C40 F2' 1.366(7)
C40 F3' 1.326(7)
C41 F4 1.3100
C41 F5 1.3099
C41 F6 1.3102
C41 F4' 1.386(6)
C41 F5' 1.287(6)
C41 F6' 1.307(7)
O4 C42 1.423(9)
O4 C45 1.444(9)
O4 C45' 1.452(9)
O4 Li1 1.987(13)
C42 C43 1.493(13)
C43 C44 1.527(10)
C43 C44' 1.514(10)
C44 C45 1.518(10)
C44' C45' 1.511(10)
O5 C46 1.436(9)
O5 C49 1.444(9)
O5 C46' 1.445(9)
O5 C49' 1.444(9)
O5 Li1 1.958(13)
C46 C47 1.519(10)
C47 C48 1.500(9)
C48 C49 1.517(10)
C46' C47' 1.518(10)
C47' C48' 1.503(10)
C48' C49' 1.515(10)

loop_
_platon_squeeze_void_nr
_platon_squeeze_void_average_x
_platon_squeeze_void_average_y
_platon_squeeze_void_average_z
_platon_squeeze_void_volume
_platon_squeeze_void_count_electrons
_platon_squeeze_void_content
1 -0.009 0.000 0.000 408 90 ' '
2 -0.014 0.500 0.500 408 90 ' '
